data_4314781
loop_
_publ_author_name
'Lai-Ping Zhang'
'Jian-Fang Ma'
'Jin Yang'
'Yuan-Yuan Pang'
'Ji-Cheng Ma'

_publ_contact_author_address
;
Department of Chemistry
Northeast Normal University
Changchun 130024
P.R.China
;
_publ_contact_author_email jianfangma@yahoo.com.cn
_publ_contact_author_fax +86-431-85098620
_publ_contact_author_name 'Jian-Fang Ma'
_publ_contact_author_phone +86-431-85098620
_publ_section_title
;
 Series of 2D and 3D Coordination Polymers Based on
 1,2,3,4-Benzenetetracarboxylate and N-Donor Ligands: Synthesis,
 Topological Structures, and Photoluminescent Properties
;
_journal_name_full 'Inorganic Chemistry'
_journal_page_first 1535
_journal_page_last 1550
_journal_paper_doi 10.1021/ic9019553
_journal_volume 49
_journal_year 2010
_chemical_formula_moiety '2(C10 H2 O9 Zn2), 2(O2.5 H5 Zn0.5),2(O H2)'
_chemical_formula_sum 'C10 H9 O12.5 Zn2.5'
_chemical_formula_weight 492.60
_chemical_name_systematic
;
 ?
;
_space_group_IT_number 52
_symmetry_cell_setting orthorhombic
_symmetry_space_group_name_Hall '-P 2a 2bc'
_symmetry_space_group_name_H-M 'P n n a'
_atom_sites_solution_hydrogens geom
_atom_sites_solution_primary direct
_atom_sites_solution_secondary difmap
_audit_creation_method SHELXL-97
_cell_angle_alpha 90.00
_cell_angle_beta 90.00
_cell_angle_gamma 90.00
_cell_formula_units_Z 8
_cell_length_a 15.987(2)
_cell_length_b 12.056(3)
_cell_length_c 15.383(3)
_cell_measurement_reflns_used 2622
_cell_measurement_temperature 293(2)
_cell_measurement_theta_max 25.0
_cell_measurement_theta_min 1.8
_cell_volume 2964.9(10)
_computing_cell_refinement PROCESS-AUTO
_computing_data_collection PROCESS-AUTO
_computing_data_reduction PROCESS-AUTO
_computing_structure_refinement 'SHELXL-97 (Sheldrick, 1997)'
_computing_structure_solution 'SHELXS-97 (Sheldrick, 1997)'
_diffrn_ambient_temperature 293(2)
_diffrn_detector_area_resol_mean 10.0
_diffrn_measured_fraction_theta_full 0.997
_diffrn_measured_fraction_theta_max 0.995
_diffrn_measurement_device_type 'Rigaku RAXIS-RAPID'
_diffrn_measurement_method '\w scan'
_diffrn_radiation_monochromator graphite
_diffrn_radiation_source 'fine-focus sealed tube'
_diffrn_radiation_type MoK\a
_diffrn_radiation_wavelength 0.71069
_diffrn_reflns_av_R_equivalents 0.1128
_diffrn_reflns_av_sigmaI/netI 0.1100
_diffrn_reflns_limit_h_max 19
_diffrn_reflns_limit_h_min -11
_diffrn_reflns_limit_k_max 14
_diffrn_reflns_limit_k_min -12
_diffrn_reflns_limit_l_max 18
_diffrn_reflns_limit_l_min -18
_diffrn_reflns_number 14023
_diffrn_reflns_theta_full 25.00
_diffrn_reflns_theta_max 25.02
_diffrn_reflns_theta_min 1.84
_exptl_absorpt_coefficient_mu 4.095
_exptl_absorpt_correction_T_max 0.438
_exptl_absorpt_correction_T_min 0.399
_exptl_absorpt_correction_type multi-scan
_exptl_absorpt_process_details
;
 Higashi,T (1995) Program for absorption correction. 
Rigaku Corporation, Tokyo, Japan.
;
_exptl_crystal_colour colorless
_exptl_crystal_density_diffrn 2.207
_exptl_crystal_density_method 'not measured'
_exptl_crystal_description block
_exptl_crystal_F_000 1952
_exptl_crystal_size_max 0.236
_exptl_crystal_size_mid 0.218
_exptl_crystal_size_min 0.204
_refine_diff_density_max 1.888
_refine_diff_density_min -2.064
_refine_diff_density_rms 0.221
_refine_ls_extinction_coef 0.0022(4)
_refine_ls_extinction_expression Fc^*^=kFc[1+0.001xFc^2^\l^3^/sin(2\q)]^-1/4^
_refine_ls_extinction_method SHELXL
_refine_ls_goodness_of_fit_ref 0.934
_refine_ls_hydrogen_treatment constr
_refine_ls_matrix_type full
_refine_ls_number_parameters 225
_refine_ls_number_reflns 2615
_refine_ls_number_restraints 2
_refine_ls_restrained_S_all 0.934
_refine_ls_R_factor_all 0.1006
_refine_ls_R_factor_gt 0.0683
_refine_ls_shift/su_max 0.000
_refine_ls_shift/su_mean 0.000
_refine_ls_structure_factor_coef Fsqd
_refine_ls_weighting_details 'calc w=1/[\s^2^(Fo^2^)+(0.1116P)^2^+0.0000P] where P=(Fo^2^+2Fc^2^)/3'
_refine_ls_weighting_scheme calc
_refine_ls_wR_factor_gt 0.1794
_refine_ls_wR_factor_ref 0.1963
_reflns_number_gt 1593
_reflns_number_total 2615
_reflns_threshold_expression >2\s(I)
_cod_data_source_file ic9019553_si_002_4.cif
_cod_data_source_block Compound-4
_cod_original_cell_volume 2964.9(9)
_cod_original_sg_symbol_Hall '-P 2a 2bc '
_cod_original_sg_symbol_H-M 'P n n a '
_cod_original_formula_sum 'C10 H9 O12.50 Zn2.50'
_cod_database_code 4314781

loop_
_symmetry_equiv_pos_as_xyz
'x, y, z'
'-x+1/2, -y, z'
'x, -y+1/2, -z+1/2'
'-x+1/2, y+1/2, -z+1/2'
'-x, -y, -z'
'x-1/2, y, -z'
'-x, y-1/2, z-1/2'
'x-1/2, -y-1/2, z-1/2'

loop_
_atom_site_label
_atom_site_type_symbol
_atom_site_fract_x
_atom_site_fract_y
_atom_site_fract_z
_atom_site_U_iso_or_equiv
_atom_site_adp_type
_atom_site_occupancy
_atom_site_symmetry_multiplicity
_atom_site_calc_flag
_atom_site_refinement_flags
_atom_site_disorder_assembly
_atom_site_disorder_group
Zn1 Zn 0.34106(9) 0.2500 0.2500 0.0180(4) Uani 1 2 d S . .
Zn2 Zn 0.2500 0.5000 0.31364(10) 0.0250(5) Uani 1 2 d S . .
Zn3 Zn 0.44767(7) 0.47494(9) 0.31324(7) 0.0237(4) Uani 1 1 d . . .
Zn4 Zn 0.7500 0.5000 0.31555(17) 0.0811(9) Uani 1 2 d S . .
C1 C 0.5889(6) 0.0328(7) 0.4571(6) 0.026(2) Uani 1 1 d . . .
H1 H 0.5875 -0.0330 0.4257 0.032 Uiso 1 1 calc R . .
C2 C 0.5468(5) 0.1264(7) 0.4250(6) 0.020(2) Uani 1 1 d . . .
C3 C 0.4937(6) 0.1171(7) 0.3454(6) 0.021(2) Uani 1 1 d . . .
C4 C 0.5488(5) 0.2269(6) 0.4733(6) 0.022(2) Uani 1 1 d D . .
C5 C 0.6008(6) 0.2308(7) 0.5498(6) 0.021(2) Uani 1 1 d . . .
C6 C 0.6112(6) 0.3424(7) 0.5938(6) 0.024(2) Uani 1 1 d . . .
C7 C 0.6401(5) 0.1366(7) 0.5799(5) 0.022(2) Uani 1 1 d D . .
C8 C 0.6937(6) 0.1339(7) 0.6595(5) 0.021(2) Uani 1 1 d D . .
C9 C 0.6318(6) 0.0367(7) 0.5334(6) 0.027(2) Uani 1 1 d . . .
H9 H 0.6560 -0.0277 0.5552 0.032 Uiso 1 1 calc R . .
C10 C 0.4976(6) 0.3255(7) 0.4476(6) 0.027(2) Uani 1 1 d D . .
O1 O 0.5112(4) 0.0371(6) 0.2947(4) 0.0342(18) Uani 1 1 d . . .
O2 O 0.4390(4) 0.1865(6) 0.3329(4) 0.0374(19) Uani 1 1 d . . .
O3 O 0.4305(5) 0.3423(7) 0.4839(4) 0.044(2) Uani 1 1 d . . .
O4 O 0.5280(4) 0.3872(5) 0.3880(5) 0.0385(19) Uani 1 1 d . . .
O5 O 0.5502(4) 0.3724(5) 0.6414(4) 0.0292(16) Uani 1 1 d . . .
O6 O 0.6763(4) 0.3949(5) 0.5824(4) 0.0318(17) Uani 1 1 d . . .
O7 O 0.7581(4) 0.1947(6) 0.6572(4) 0.0386(19) Uani 1 1 d . . .
O8 O 0.6734(4) 0.0698(6) 0.7197(4) 0.0287(16) Uani 1 1 d . . .
O9 O 0.3434(3) 0.3906(5) 0.3272(3) 0.0155(13) Uani 1 1 d . . .
O2W O 0.428(6) 0.2500 0.7500 0.12(3) Uiso 0.20 2 d SP . .
O6W O 0.8169(8) 0.6515(11) 0.3200(7) 0.112(4) Uiso 1 1 d . . .
O4W O 0.7500 0.5000 0.439(3) 0.109(15) Uiso 0.40 2 d SP . .
O5W O 0.7500 0.5000 0.187(3) 0.094(17) Uiso 0.30 2 d SP . .
O5W' O 0.826(2) 0.433(3) 0.221(2) 0.100(10) Uiso 0.35 1 d P . .
O4W' O 0.814(3) 0.451(3) 0.413(3) 0.108(13) Uiso 0.30 1 d P . .
O2W' O 0.349(3) 0.2500 0.7500 0.116(16) Uiso 0.40 2 d SP . .
O1W O 0.2891(11) 0.2053(13) 0.5723(10) 0.098(5) Uiso 0.70 1 d P . .
O3W O 0.8586(15) 0.407(2) 0.3336(16) 0.106(8) Uiso 0.50 1 d P . .

loop_
_atom_site_aniso_label
_atom_site_aniso_U_11
_atom_site_aniso_U_22
_atom_site_aniso_U_33
_atom_site_aniso_U_23
_atom_site_aniso_U_13
_atom_site_aniso_U_12
Zn1 0.0172(8) 0.0145(8) 0.0223(8) -0.0031(6) 0.000 0.000
Zn2 0.0207(9) 0.0266(9) 0.0276(9) 0.000 0.000 0.0095(7)
Zn3 0.0227(7) 0.0196(6) 0.0286(7) -0.0071(5) 0.0053(5) -0.0038(5)
Zn4 0.0620(18) 0.098(2) 0.084(2) 0.000 0.000 -0.0123(15)
C1 0.033(6) 0.012(5) 0.033(6) -0.011(4) -0.009(5) 0.004(4)
C2 0.018(5) 0.022(5) 0.020(5) -0.001(4) -0.006(4) -0.001(4)
C3 0.018(5) 0.021(5) 0.025(5) -0.007(4) 0.001(4) 0.004(4)
C4 0.025(5) 0.015(5) 0.025(5) -0.001(4) -0.007(4) -0.004(4)
C5 0.026(5) 0.014(5) 0.022(5) -0.005(4) 0.000(4) 0.001(4)
C6 0.028(6) 0.022(5) 0.021(5) -0.004(4) -0.007(4) 0.004(5)
C7 0.022(5) 0.018(5) 0.026(5) -0.001(4) -0.005(4) 0.005(4)
C8 0.024(6) 0.016(5) 0.023(5) -0.008(4) -0.002(4) 0.004(4)
C9 0.033(6) 0.014(5) 0.032(6) -0.001(4) -0.011(5) 0.008(4)
C10 0.029(6) 0.024(5) 0.026(6) -0.005(5) -0.016(5) 0.004(5)
O1 0.031(4) 0.037(4) 0.035(4) -0.015(3) -0.013(3) 0.002(3)
O2 0.045(5) 0.028(4) 0.039(4) -0.009(3) -0.025(4) 0.011(4)
O3 0.043(5) 0.066(6) 0.024(4) 0.001(4) -0.004(4) 0.031(4)
O4 0.032(4) 0.025(4) 0.059(5) 0.007(4) -0.015(4) -0.003(3)
O5 0.025(4) 0.027(4) 0.037(4) -0.015(3) 0.005(3) -0.004(3)
O6 0.036(4) 0.023(4) 0.037(4) -0.011(3) 0.004(3) -0.004(3)
O7 0.047(5) 0.039(4) 0.030(4) 0.011(3) -0.019(4) -0.018(4)
O8 0.023(4) 0.039(4) 0.024(4) 0.010(3) -0.003(3) -0.009(3)
O9 0.016(3) 0.016(3) 0.015(3) -0.003(2) -0.001(3) 0.003(2)

loop_
_atom_type_symbol
_atom_type_description
_atom_type_scat_dispersion_real
_atom_type_scat_dispersion_imag
_atom_type_scat_source
C C 0.0033 0.0016 'International Tables Vol C Tables 4.2.6.8 and 6.1.1.4'
H H 0.0000 0.0000 'International Tables Vol C Tables 4.2.6.8 and 6.1.1.4'
O O 0.0106 0.0060 'International Tables Vol C Tables 4.2.6.8 and 6.1.1.4'
Zn Zn 0.2839 1.4301 'International Tables Vol C Tables 4.2.6.8 and 6.1.1.4'

loop_
_geom_angle_atom_site_label_1
_geom_angle_atom_site_label_2
_geom_angle_atom_site_label_3
_geom_angle
_geom_angle_site_symmetry_1
_geom_angle_site_symmetry_3
_geom_angle_publ_flag
O7 Zn1 O7 99.8(4) 8_565 6_556 ?
O7 Zn1 O9 98.3(2) 8_565 . ?
O7 Zn1 O9 83.1(2) 6_556 . ?
O7 Zn1 O9 83.1(2) 8_565 3 ?
O7 Zn1 O9 98.3(2) 6_556 3 ?
O9 Zn1 O9 177.9(3) . 3 ?
O7 Zn1 O2 172.3(3) 8_565 . ?
O7 Zn1 O2 86.8(3) 6_556 . ?
O9 Zn1 O2 86.5(2) . . ?
O9 Zn1 O2 92.0(2) 3 . ?
O7 Zn1 O2 86.8(3) 8_565 3 ?
O7 Zn1 O2 172.3(3) 6_556 3 ?
O9 Zn1 O2 92.0(2) . 3 ?
O9 Zn1 O2 86.5(2) 3 3 ?
O2 Zn1 O2 87.0(4) . 3 ?
O9 Zn2 O9 168.1(3) . 2_565 ?
O9 Zn2 O8 104.2(2) . 8_565 ?
O9 Zn2 O8 84.2(2) 2_565 8_565 ?
O9 Zn2 O8 84.2(2) . 7_665 ?
O9 Zn2 O8 104.2(2) 2_565 7_665 ?
O8 Zn2 O8 91.6(4) 8_565 7_665 ?
O9 Zn2 O6 84.9(2) . 5_666 ?
O9 Zn2 O6 87.0(2) 2_565 5_666 ?
O8 Zn2 O6 170.8(2) 8_565 5_666 ?
O8 Zn2 O6 87.7(3) 7_665 5_666 ?
O9 Zn2 O6 87.0(2) . 6_556 ?
O9 Zn2 O6 84.9(2) 2_565 6_556 ?
O8 Zn2 O6 87.7(3) 8_565 6_556 ?
O8 Zn2 O6 170.8(2) 7_665 6_556 ?
O6 Zn2 O6 94.5(3) 5_666 6_556 ?
O1 Zn3 O9 119.7(3) 3 . ?
O1 Zn3 O5 111.2(3) 3 5_666 ?
O9 Zn3 O5 117.4(2) . 5_666 ?
O1 Zn3 O4 96.6(3) 3 . ?
O9 Zn3 O4 101.9(3) . . ?
O5 Zn3 O4 106.0(3) 5_666 . ?
O4W Zn4 O4W' 38.2(13) . . ?
O4W Zn4 O4W' 38.2(13) . 2_665 ?
O4W' Zn4 O4W' 76(3) . 2_665 ?
O4W Zn4 O5W 180.000(8) . . ?
O4W' Zn4 O5W 141.8(13) . . ?
O4W' Zn4 O5W 141.8(13) 2_665 . ?
O4W Zn4 O5W' 135.1(10) . . ?
O4W' Zn4 O5W' 96.9(17) . . ?
O4W' Zn4 O5W' 172.9(15) 2_665 . ?
O5W Zn4 O5W' 44.9(10) . . ?
O4W Zn4 O5W' 135.1(10) . 2_665 ?
O4W' Zn4 O5W' 172.9(15) . 2_665 ?
O4W' Zn4 O5W' 96.9(17) 2_665 2_665 ?
O5W Zn4 O5W' 44.9(10) . 2_665 ?
O5W' Zn4 O5W' 90(2) . 2_665 ?
O4W Zn4 O3W 82.3(7) . 2_665 ?
O4W' Zn4 O3W 120.5(16) . 2_665 ?
O4W' Zn4 O3W 44.2(13) 2_665 2_665 ?
O5W Zn4 O3W 97.7(7) . 2_665 ?
O5W' Zn4 O3W 142.6(13) . 2_665 ?
O5W' Zn4 O3W 52.8(11) 2_665 2_665 ?
O4W Zn4 O3W 82.3(7) . . ?
O4W' Zn4 O3W 44.2(13) . . ?
O4W' Zn4 O3W 120.5(16) 2_665 . ?
O5W Zn4 O3W 97.7(7) . . ?
O5W' Zn4 O3W 52.8(11) . . ?
O5W' Zn4 O3W 142.6(13) 2_665 . ?
O3W Zn4 O3W 164.7(14) 2_665 . ?
O4W Zn4 O6W 88.1(3) . 2_665 ?
O4W' Zn4 O6W 88.7(13) . 2_665 ?
O4W' Zn4 O6W 88.4(13) 2_665 2_665 ?
O5W Zn4 O6W 91.9(3) . 2_665 ?
O5W' Zn4 O6W 89.0(10) . 2_665 ?
O5W' Zn4 O6W 93.7(10) 2_665 2_665 ?
O3W Zn4 O6W 92.1(8) 2_665 2_665 ?
O3W Zn4 O6W 87.4(8) . 2_665 ?
O4W Zn4 O6W 88.1(3) . . ?
O4W' Zn4 O6W 88.4(13) . . ?
O4W' Zn4 O6W 88.7(13) 2_665 . ?
O5W Zn4 O6W 91.9(3) . . ?
O5W' Zn4 O6W 93.7(10) . . ?
O5W' Zn4 O6W 89.0(10) 2_665 . ?
O3W Zn4 O6W 87.4(8) 2_665 . ?
O3W Zn4 O6W 92.1(8) . . ?
O6W Zn4 O6W 176.3(6) 2_665 . ?
C9 C1 C2 121.2(8) . . ?
C9 C1 H1 119.4 . . ?
C2 C1 H1 119.4 . . ?
C1 C2 C4 119.4(8) . . ?
C1 C2 C3 120.0(8) . . ?
C4 C2 C3 120.4(8) . . ?
O2 C3 O1 125.3(9) . . ?
O2 C3 C2 118.9(8) . . ?
O1 C3 C2 115.8(8) . . ?
C2 C4 C5 117.8(7) . . ?
C2 C4 C10 121.8(8) . . ?
C5 C4 C10 120.4(7) . . ?
C7 C5 C4 120.7(7) . . ?
C7 C5 C6 122.1(8) . . ?
C4 C5 C6 117.1(7) . . ?
O6 C6 O5 125.7(8) . . ?
O6 C6 C5 119.1(8) . . ?
O5 C6 C5 115.2(8) . . ?
C5 C7 C9 119.4(7) . . ?
C5 C7 C8 123.7(8) . . ?
C9 C7 C8 116.9(8) . . ?
O8 C8 O7 126.2(8) . . ?
O8 C8 C7 118.1(8) . . ?
O7 C8 C7 115.5(8) . . ?
C1 C9 C7 121.1(8) . . ?
C1 C9 H9 119.5 . . ?
C7 C9 H9 119.5 . . ?
O3 C10 O4 124.3(8) . . ?
O3 C10 C4 119.4(9) . . ?
O4 C10 C4 116.3(9) . . ?
C3 O1 Zn3 117.6(6) . 3 ?
C3 O2 Zn1 148.5(6) . . ?
C10 O4 Zn3 118.1(6) . . ?
C6 O5 Zn3 117.2(6) . 5_666 ?
C6 O6 Zn2 127.1(6) . 5_666 ?
C8 O7 Zn1 133.9(6) . 6_656 ?
C8 O8 Zn2 127.9(6) . 7_656 ?
Zn3 O9 Zn2 106.3(3) . . ?
Zn3 O9 Zn1 112.1(3) . . ?
Zn2 O9 Zn1 117.8(3) . . ?
O4W' O4W O4W' 143(6) . 2_665 ?
O4W' O4W Zn4 71(3) . . ?
O4W' O4W Zn4 71(3) 2_665 . ?
O5W' O5W O5W' 140(4) . 2_665 ?
O5W' O5W Zn4 70(2) . . ?
O5W' O5W Zn4 70(2) 2_665 . ?
O5W O5W' Zn4 65(2) . . ?
O4W O4W' O3W 144(5) . . ?
O4W O4W' Zn4 71(3) . . ?
O3W O4W' Zn4 74(2) . . ?
O4W' O3W Zn4 61.9(19) . . ?

loop_
_geom_bond_atom_site_label_1
_geom_bond_atom_site_label_2
_geom_bond_distance
_geom_bond_site_symmetry_2
_geom_bond_publ_flag
Zn1 O7 2.059(7) 8_565 ?
Zn1 O7 2.059(7) 6_556 ?
Zn1 O9 2.069(5) . ?
Zn1 O9 2.069(5) 3 ?
Zn1 O2 2.160(6) . ?
Zn1 O2 2.160(6) 3 ?
Zn2 O9 2.003(5) . ?
Zn2 O9 2.003(5) 2_565 ?
Zn2 O8 2.073(6) 8_565 ?
Zn2 O8 2.073(6) 7_665 ?
Zn2 O6 2.356(6) 5_666 ?
Zn2 O6 2.356(6) 6_556 ?
Zn3 O1 1.952(7) 3 ?
Zn3 O9 1.964(6) . ?
Zn3 O5 1.969(6) 5_666 ?
Zn3 O4 2.023(7) . ?
Zn4 O4W 1.90(4) . ?
Zn4 O4W' 1.91(4) . ?
Zn4 O4W' 1.91(4) 2_665 ?
Zn4 O5W 1.98(5) . ?
Zn4 O5W' 2.06(3) . ?
Zn4 O5W' 2.06(3) 2_665 ?
Zn4 O3W 2.08(2) 2_665 ?
Zn4 O3W 2.08(2) . ?
Zn4 O6W 2.118(13) 2_665 ?
Zn4 O6W 2.118(13) . ?
C1 C9 1.359(13) . ?
C1 C2 1.404(12) . ?
C1 H1 0.9300 . ?
C2 C4 1.421(11) . ?
C2 C3 1.494(12) . ?
C3 O2 1.225(10) . ?
C3 O1 1.272(11) . ?
C4 C5 1.442(12) . ?
C4 C10 1.496(8) . ?
C5 C7 1.378(11) . ?
C5 C6 1.515(12) . ?
C6 O6 1.231(11) . ?
C6 O5 1.272(11) . ?
C7 C9 1.406(12) . ?
C7 C8 1.496(8) . ?
C8 O8 1.249(10) . ?
C8 O7 1.264(11) . ?
C9 H9 0.9300 . ?
C10 O3 1.226(11) . ?
C10 O4 1.277(12) . ?
O1 Zn3 1.952(7) 3 ?
O5 Zn3 1.969(6) 5_666 ?
O6 Zn2 2.356(6) 5_666 ?
O7 Zn1 2.059(7) 6_656 ?
O8 Zn2 2.073(6) 7_656 ?
O2W O2W' 1.26(9) . ?
O4W O4W' 1.25(4) . ?
O4W O4W' 1.25(4) 2_665 ?
O5W O5W' 1.54(4) . ?
O5W O5W' 1.54(4) 2_665 ?
O4W' O3W 1.51(4) . ?
